data_7020189
loop_
_publ_author_name
'Jin, Juan'
'Jia, Ming-Jun'
'Li, Guang-Hua'
'Zeng, Guang'
'Yu, Jie-Hui'
'Xu, Ji-Qing'

_publ_section_title
;
 New metal complexes with di(mono)acylhydrazidate molecules.
;
_journal_issue 34
_journal_name_full 'Dalton transactions (Cambridge, England : 2003)'
_journal_page_first 10267
_journal_page_last 10275
_journal_paper_doi 10.1039/c2dt30941f
_journal_volume 41
_journal_year 2012
_chemical_formula_sum 'C58 H40 N16 O10 Pb2'
_chemical_formula_weight 1535.44
_chemical_name_systematic
;
?
;
_space_group_IT_number 15
_symmetry_cell_setting monoclinic
_symmetry_space_group_name_Hall '-C 2yc'
_symmetry_space_group_name_H-M 'C 1 2/c 1'
_atom_sites_solution_hydrogens geom
_atom_sites_solution_primary direct
_atom_sites_solution_secondary difmap
_audit_creation_method SHELXL-97
_cell_angle_alpha 90.00
_cell_angle_beta 108.38(3)
_cell_angle_gamma 90.00
_cell_formula_units_Z 4
_cell_length_a 24.180(5)
_cell_length_b 9.1064(18)
_cell_length_c 24.826(5)
_cell_measurement_reflns_used 5817
_cell_measurement_temperature 123(2)
_cell_measurement_theta_max 27.48
_cell_measurement_theta_min 3.12
_cell_volume 5188(2)
_computing_cell_refinement PROCESS-AUTO
_computing_data_collection PROCESS-AUTO
_computing_data_reduction PROCESS-AUTO
_computing_structure_refinement 'SHELXL-97 (Sheldrick, 1997)'
_computing_structure_solution 'SHELXS-97 (Sheldrick, 1990)'
_diffrn_ambient_temperature 123(2)
_diffrn_detector_area_resol_mean 10.0
_diffrn_measured_fraction_theta_full 0.978
_diffrn_measured_fraction_theta_max 0.978
_diffrn_measurement_device_type 'Rigaku RAXIS-RAPID'
_diffrn_radiation_monochromator graphite
_diffrn_radiation_source 'fine-focus sealed tube'
_diffrn_radiation_type MoK\a
_diffrn_radiation_wavelength 0.71073
_diffrn_reflns_av_R_equivalents 0.0580
_diffrn_reflns_av_sigmaI/netI 0.0470
_diffrn_reflns_limit_h_max 31
_diffrn_reflns_limit_h_min -31
_diffrn_reflns_limit_k_max 11
_diffrn_reflns_limit_k_min -11
_diffrn_reflns_limit_l_max 32
_diffrn_reflns_limit_l_min -32
_diffrn_reflns_number 24156
_diffrn_reflns_theta_full 27.48
_diffrn_reflns_theta_max 27.48
_diffrn_reflns_theta_min 3.12
_diffrn_standards_decay_% 0
_diffrn_standards_interval_count 0
_diffrn_standards_number 0
_exptl_absorpt_coefficient_mu 6.564
_exptl_absorpt_correction_T_max 0.455
_exptl_absorpt_correction_T_min 0.389
_exptl_absorpt_correction_type empirical
_exptl_absorpt_process_details
;
Process-auto, Higashi, T.(1995).Program for Absorption Correction.
Rigaku Corporation, Tokyo,Japan.
The larger diff. peak value is due to the existence of Q1
atom 0.791 ? away from Pb1.
Q1 is actually insignificant.
;
_exptl_crystal_colour yellow
_exptl_crystal_density_diffrn 1.966
_exptl_crystal_density_method 'not measured'
_exptl_crystal_description block
_exptl_crystal_F_000 2976
_exptl_crystal_size_max 0.15
_exptl_crystal_size_mid 0.14
_exptl_crystal_size_min 0.12
_refine_diff_density_max 6.089
_refine_diff_density_min -3.678
_refine_diff_density_rms 0.189
_refine_ls_extinction_method none
_refine_ls_goodness_of_fit_ref 1.061
_refine_ls_hydrogen_treatment constr
_refine_ls_matrix_type full
_refine_ls_number_parameters 388
_refine_ls_number_reflns 5817
_refine_ls_number_restraints 0
_refine_ls_restrained_S_all 1.061
_refine_ls_R_factor_all 0.0586
_refine_ls_R_factor_gt 0.0438
_refine_ls_shift/su_max 0.001
_refine_ls_shift/su_mean 0.000
_refine_ls_structure_factor_coef Fsqd
_refine_ls_weighting_details 'calc w=1/[\s^2^(Fo^2^)+(0.0000P)^2^+119.4978P] where P=(Fo^2^+2Fc^2^)/3'
_refine_ls_weighting_scheme calc
_refine_ls_wR_factor_gt 0.0801
_refine_ls_wR_factor_ref 0.0854
_reflns_number_gt 4720
_reflns_number_total 5817
_reflns_threshold_expression >2sigma(I)
_cod_data_source_file c2dt30941f.txt
_cod_data_source_block 1
_cod_original_cell_volume 5187.7(18)
_cod_original_sg_symbol_H-M C2/c
_cod_database_code 7020189

loop_
_symmetry_equiv_pos_as_xyz
'x, y, z'
'-x, y, -z+1/2'
'x+1/2, y+1/2, z'
'-x+1/2, y+1/2, -z+1/2'
'-x, -y, -z'
'x, -y, z-1/2'
'-x+1/2, -y+1/2, -z'
'x+1/2, -y+1/2, z-1/2'

loop_
_atom_site_label
_atom_site_type_symbol
_atom_site_fract_x
_atom_site_fract_y
_atom_site_fract_z
_atom_site_U_iso_or_equiv
_atom_site_adp_type
_atom_site_occupancy
_atom_site_symmetry_multiplicity
_atom_site_calc_flag
_atom_site_refinement_flags
Pb1 Pb 0.078267(10) 0.58309(3) 0.009176(10) 0.01769(7) Uani 1 1 d .
O1 O 0.11613(19) 0.4332(5) -0.05436(19) 0.0243(10) Uani 1 1 d .
O2 O 0.02453(18) -0.1044(5) -0.05053(18) 0.0182(9) Uani 1 1 d .
O3 O 0.4026(2) 0.1389(5) -0.2619(2) 0.0291(11) Uani 1 1 d .
O4 O 0.33903(19) -0.0185(5) -0.08174(19) 0.0202(10) Uani 1 1 d .
N1 N 0.0690(2) 0.2711(6) -0.0165(2) 0.0192(11) Uani 1 1 d .
N2 N 0.0473(2) 0.1276(6) -0.0172(2) 0.0184(11) Uani 1 1 d .
H2A H 0.0319 0.1077 0.0089 0.022 Uiso 1 1 calc R
N3 N 0.4220(2) 0.0683(6) -0.1702(2) 0.0223(12) Uani 1 1 d .
H3A H 0.4585 0.0725 -0.1667 0.027 Uiso 1 1 calc R
N4 N 0.4086(2) 0.0250(6) -0.1225(2) 0.0216(12) Uani 1 1 d .
N5 N 0.1028(2) 0.8146(6) 0.0715(2) 0.0150(10) Uani 1 1 d .
N6 N 0.1491(2) 0.7507(6) -0.0141(2) 0.0171(11) Uani 1 1 d .
N7 N 0.1143(2) 0.2524(6) -0.2670(2) 0.0197(11) Uani 1 1 d .
N8 N 0.0574(2) 0.2747(6) -0.2686(2) 0.0242(12) Uani 1 1 d .
H8A H 0.0450 0.2376 -0.2427 0.029 Uiso 1 1 calc R
H8B H 0.0342 0.3257 -0.2955 0.029 Uiso 1 1 calc R
C1 C 0.1014(3) -0.0135(7) -0.1791(3) 0.0187(13) Uani 1 1 d .
H1A H 0.1020 -0.0814 -0.2069 0.022 Uiso 1 1 calc R
C2 C 0.0755(3) -0.0487(7) -0.1386(2) 0.0149(12) Uani 1 1 d .
H2B H 0.0579 -0.1399 -0.1397 0.018 Uiso 1 1 calc R
C3 C 0.0755(2) 0.0516(6) -0.0960(2) 0.0136(12) Uani 1 1 d .
C4 C 0.1008(3) 0.1907(7) -0.0950(3) 0.0162(12) Uani 1 1 d .
C5 C 0.1273(2) 0.2262(7) -0.1363(3) 0.0157(12) Uani 1 1 d .
H5A H 0.1452 0.3170 -0.1353 0.019 Uiso 1 1 calc R
C6 C 0.1270(2) 0.1261(7) -0.1782(2) 0.0146(12) Uani 1 1 d .
C7 C 0.0963(3) 0.3009(7) -0.0527(3) 0.0192(13) Uani 1 1 d .
C8 C 0.0473(3) 0.0171(7) -0.0533(3) 0.0172(13) Uani 1 1 d .
C9 C 0.1474(3) 0.1762(7) -0.2264(3) 0.0157(12) Uani 1 1 d .
C10 C 0.2244(3) 0.1855(7) -0.2743(3) 0.0220(14) Uani 1 1 d .
H10A H 0.1972 0.2259 -0.3061 0.026 Uiso 1 1 calc R
C11 C 0.2811(3) 0.1653(7) -0.2735(3) 0.0245(15) Uani 1 1 d .
H11A H 0.2917 0.1894 -0.3054 0.029 Uiso 1 1 calc R
C12 C 0.3228(3) 0.1091(7) -0.2256(3) 0.0217(14) Uani 1 1 d .
C13 C 0.3071(3) 0.0668(7) -0.1778(3) 0.0189(13) Uani 1 1 d .
C14 C 0.2485(2) 0.0815(7) -0.1802(3) 0.0162(12) Uani 1 1 d .
H14A H 0.2370 0.0481 -0.1499 0.019 Uiso 1 1 calc R
C15 C 0.2075(3) 0.1446(7) -0.2265(3) 0.0194(14) Uani 1 1 d .
C16 C 0.3854(3) 0.1046(7) -0.2212(3) 0.0244(15) Uani 1 1 d .
C17 C 0.3531(3) 0.0213(7) -0.1263(3) 0.0205(14) Uani 1 1 d .
C18 C 0.0777(3) 0.8504(7) 0.1096(3) 0.0166(12) Uani 1 1 d .
H18A H 0.0498 0.7872 0.1154 0.020 Uiso 1 1 calc R
C27 C 0.1698(3) 0.7242(7) -0.0570(3) 0.0197(13) Uani 1 1 d .
H27A H 0.1568 0.6413 -0.0793 0.024 Uiso 1 1 calc R
C28 C 0.1681(3) 0.8719(7) 0.0178(3) 0.0170(13) Uani 1 1 d .
C29 C 0.1439(2) 0.9054(7) 0.0627(2) 0.0162(12) Uani 1 1 d .
C19 C 0.0910(3) 0.9794(8) 0.1418(3) 0.0231(14) Uani 1 1 d .
H19A H 0.0711 1.0031 0.1671 0.028 Uiso 1 1 calc R
C20 C 0.1334(3) 1.0695(8) 0.1357(3) 0.0264(15) Uani 1 1 d .
H20A H 0.1436 1.1538 0.1577 0.032 Uiso 1 1 calc R
C21 C 0.1616(3) 1.0345(7) 0.0957(3) 0.0203(14) Uani 1 1 d .
C22 C 0.2063(3) 1.1247(8) 0.0860(3) 0.0287(16) Uani 1 1 d .
H22A H 0.2196 1.2066 0.1088 0.034 Uiso 1 1 calc R
C23 C 0.2291(3) 1.0922(8) 0.0443(3) 0.0269(15) Uani 1 1 d .
H23A H 0.2582 1.1520 0.0391 0.032 Uiso 1 1 calc R
C24 C 0.2098(3) 0.9692(7) 0.0085(3) 0.0190(13) Uani 1 1 d .
C25 C 0.2311(3) 0.9376(8) -0.0368(3) 0.0232(15) Uani 1 1 d .
H25A H 0.2589 0.9981 -0.0441 0.028 Uiso 1 1 calc R
C26 C 0.2107(3) 0.8177(8) -0.0699(3) 0.0223(14) Uani 1 1 d .
H26A H 0.2236 0.7974 -0.1006 0.027 Uiso 1 1 calc R
OW1 O 0.4606(2) 0.9726(6) 0.1657(2) 0.0315(12) Uani 1 1 d .

loop_
_atom_site_aniso_label
_atom_site_aniso_U_11
_atom_site_aniso_U_22
_atom_site_aniso_U_33
_atom_site_aniso_U_23
_atom_site_aniso_U_13
_atom_site_aniso_U_12
Pb1 0.01326(11) 0.02614(13) 0.01632(11) -0.00657(11) 0.00844(8) -0.00542(10)
O1 0.026(2) 0.026(3) 0.026(2) -0.012(2) 0.016(2) -0.010(2)
O2 0.017(2) 0.022(2) 0.020(2) 0.0054(19) 0.0121(18) -0.0020(18)
O3 0.031(3) 0.032(3) 0.035(3) 0.009(2) 0.025(2) 0.005(2)
O4 0.020(2) 0.020(2) 0.026(2) -0.0017(19) 0.015(2) -0.0017(18)
N1 0.022(3) 0.026(3) 0.012(2) 0.000(2) 0.008(2) -0.003(2)
N2 0.013(2) 0.031(3) 0.013(3) -0.004(2) 0.006(2) -0.003(2)
N3 0.018(3) 0.026(3) 0.029(3) 0.006(3) 0.016(2) 0.002(2)
N4 0.020(3) 0.021(3) 0.028(3) -0.001(2) 0.013(2) -0.001(2)
N5 0.016(3) 0.015(3) 0.014(3) 0.001(2) 0.005(2) -0.001(2)
N6 0.014(2) 0.025(3) 0.013(2) -0.002(2) 0.006(2) 0.001(2)
N7 0.022(3) 0.023(3) 0.017(3) 0.002(2) 0.010(2) 0.002(2)
N8 0.022(3) 0.034(3) 0.019(3) 0.006(3) 0.010(2) 0.004(2)
C1 0.019(3) 0.022(3) 0.019(3) -0.002(3) 0.012(3) 0.001(3)
C2 0.013(3) 0.016(3) 0.016(3) 0.001(2) 0.004(2) 0.000(2)
C3 0.011(3) 0.018(3) 0.015(3) 0.002(2) 0.009(2) 0.002(2)
C4 0.011(3) 0.025(3) 0.013(3) -0.001(3) 0.006(2) 0.002(2)
C5 0.012(3) 0.018(3) 0.019(3) -0.003(3) 0.007(2) -0.003(2)
C6 0.013(3) 0.020(3) 0.013(3) 0.002(2) 0.008(2) 0.000(2)
C7 0.016(3) 0.028(4) 0.015(3) -0.004(3) 0.007(2) -0.005(3)
C8 0.012(3) 0.027(3) 0.013(3) 0.001(3) 0.005(2) 0.003(2)
C9 0.021(3) 0.012(3) 0.017(3) -0.003(2) 0.011(3) -0.005(2)
C10 0.029(4) 0.023(3) 0.022(3) 0.006(3) 0.018(3) 0.004(3)
C11 0.031(4) 0.027(4) 0.025(4) -0.002(3) 0.023(3) -0.001(3)
C12 0.031(4) 0.012(3) 0.031(4) -0.004(3) 0.022(3) 0.001(3)
C13 0.025(3) 0.010(3) 0.028(3) -0.007(3) 0.018(3) 0.001(3)
C14 0.019(3) 0.012(3) 0.022(3) -0.003(3) 0.013(2) -0.002(3)
C15 0.024(3) 0.018(3) 0.023(3) -0.003(3) 0.017(3) -0.005(3)
C16 0.032(4) 0.014(3) 0.041(4) -0.009(3) 0.030(3) -0.006(3)
C17 0.024(3) 0.018(3) 0.027(4) -0.008(3) 0.018(3) -0.006(3)
C18 0.017(3) 0.015(3) 0.018(3) 0.001(3) 0.005(3) 0.002(2)
C27 0.019(3) 0.026(4) 0.015(3) -0.001(3) 0.006(2) 0.004(3)
C28 0.014(3) 0.021(3) 0.015(3) 0.007(3) 0.003(2) 0.004(2)
C29 0.013(3) 0.020(3) 0.016(3) 0.003(3) 0.004(2) 0.004(3)
C19 0.021(3) 0.031(4) 0.020(3) 0.004(3) 0.009(3) 0.010(3)
C20 0.036(4) 0.017(3) 0.030(4) -0.005(3) 0.016(3) 0.001(3)
C21 0.020(3) 0.012(3) 0.027(4) 0.003(3) 0.005(3) 0.001(2)
C22 0.033(4) 0.020(4) 0.033(4) -0.004(3) 0.010(3) -0.005(3)
C23 0.025(3) 0.023(4) 0.033(4) 0.002(3) 0.009(3) -0.004(3)
C24 0.014(3) 0.021(3) 0.022(3) 0.009(3) 0.005(3) 0.004(2)
C25 0.014(3) 0.030(4) 0.027(3) 0.013(3) 0.008(3) 0.008(3)
C26 0.017(3) 0.037(4) 0.014(3) 0.010(3) 0.006(3) 0.009(3)
OW1 0.022(3) 0.036(3) 0.043(3) 0.010(2) 0.019(2) 0.002(2)

loop_
_atom_type_symbol
_atom_type_description
_atom_type_scat_dispersion_real
_atom_type_scat_dispersion_imag
_atom_type_scat_source
C C 0.0033 0.0016 'International Tables Vol C Tables 4.2.6.8 and 6.1.1.4'
H H 0.0000 0.0000 'International Tables Vol C Tables 4.2.6.8 and 6.1.1.4'
N N 0.0061 0.0033 'International Tables Vol C Tables 4.2.6.8 and 6.1.1.4'
O O 0.0106 0.0060 'International Tables Vol C Tables 4.2.6.8 and 6.1.1.4'
Pb Pb -3.3944 10.1111 'International Tables Vol C Tables 4.2.6.8 and 6.1.1.4'

loop_
_geom_angle_atom_site_label_1
_geom_angle_atom_site_label_2
_geom_angle_atom_site_label_3
_geom_angle
_geom_angle_site_symmetry_1
_geom_angle_site_symmetry_3
O4 Pb1 O1 87.32(15) 7 .
O4 Pb1 N6 81.24(16) 7 .
O1 Pb1 N6 76.71(16) . .
O4 Pb1 N5 76.15(16) 7 .
O1 Pb1 N5 140.89(15) . .
N6 Pb1 N5 66.00(16) . .
C7 O1 Pb1 106.0(4) . .
C17 O4 Pb1 109.8(4) . 7
C7 N1 N2 117.0(5) . .
C8 N2 N1 128.6(5) . .
C16 N3 N4 128.2(5) . .
C17 N4 N3 117.1(6) . .
C18 N5 C29 119.4(5) . .
C18 N5 Pb1 124.4(4) . .
C29 N5 Pb1 116.3(4) . .
C27 N6 C28 118.2(5) . .
C27 N6 Pb1 122.2(4) . .
C28 N6 Pb1 119.6(4) . .
C9 N7 N8 118.3(5) . .
C2 C1 C6 119.6(6) . .
C1 C2 C3 120.6(6) . .
C2 C3 C4 120.0(5) . .
C2 C3 C8 121.3(5) . .
C4 C3 C8 118.7(5) . .
C3 C4 C5 119.3(5) . .
C3 C4 C7 119.7(5) . .
C5 C4 C7 120.9(6) . .
C6 C5 C4 120.1(6) . .
C5 C6 C1 120.4(5) . .
C5 C6 C9 118.3(5) . .
C1 C6 C9 120.8(5) . .
N1 C7 O1 119.2(6) . .
N1 C7 C4 121.0(6) . .
O1 C7 C4 119.6(5) . .
O2 C8 N2 122.3(5) . .
O2 C8 C3 123.0(6) . .
N2 C8 C3 114.8(6) . .
N7 C9 C15 118.4(5) . .
N7 C9 C6 120.7(5) . .
C15 C9 C6 120.7(5) . .
C11 C10 C15 120.1(6) . .
C10 C11 C12 120.6(6) . .
C11 C12 C13 120.5(6) . .
C11 C12 C16 121.3(6) . .
C13 C12 C16 118.1(6) . .
C14 C13 C12 118.3(6) . .
C14 C13 C17 122.7(5) . .
C12 C13 C17 118.7(6) . .
C15 C14 C13 121.5(6) . .
C14 C15 C10 118.8(6) . .
C14 C15 C9 121.7(5) . .
C10 C15 C9 119.4(6) . .
O3 C16 N3 122.6(6) . .
O3 C16 C12 121.8(7) . .
N3 C16 C12 115.5(5) . .
O4 C17 N4 118.5(6) . .
O4 C17 C13 119.3(6) . .
N4 C17 C13 122.1(6) . .
N5 C18 C19 122.8(6) . .
N6 C27 C26 122.4(6) . .
N6 C28 C24 122.9(6) . .
N6 C28 C29 118.7(5) . .
C24 C28 C29 118.4(6) . .
N5 C29 C21 120.9(5) . .
N5 C29 C28 119.2(6) . .
C21 C29 C28 119.8(6) . .
C20 C19 C18 119.3(6) . .
C19 C20 C21 119.6(6) . .
C20 C21 C29 117.9(6) . .
C20 C21 C22 123.1(6) . .
C29 C21 C22 118.9(6) . .
C23 C22 C21 120.9(7) . .
C22 C23 C24 121.4(6) . .
C25 C24 C23 122.2(6) . .
C25 C24 C28 117.5(6) . .
C23 C24 C28 120.2(6) . .
C26 C25 C24 119.5(6) . .
C25 C26 C27 119.5(6) . .

loop_
_geom_bond_atom_site_label_1
_geom_bond_atom_site_label_2
_geom_bond_distance
_geom_bond_site_symmetry_2
Pb1 O4 2.306(5) 7
Pb1 O1 2.470(4) .
Pb1 N6 2.494(5) .
Pb1 N5 2.571(5) .
O1 C7 1.302(8) .
O2 C8 1.247(8) .
O3 C16 1.246(8) .
O4 C17 1.308(7) .
O4 Pb1 2.306(5) 7
N1 C7 1.300(8) .
N1 N2 1.406(7) .
N2 C8 1.347(8) .
N3 C16 1.338(9) .
N3 N4 1.380(7) .
N4 C17 1.316(8) .
N5 C18 1.316(8) .
N5 C29 1.363(8) .
N6 C27 1.334(7) .
N6 C28 1.352(8) .
N7 C9 1.276(8) .
N7 N8 1.380(7) .
C1 C2 1.380(8) .
C1 C6 1.410(9) .
C2 C3 1.398(8) .
C3 C4 1.404(8) .
C3 C8 1.466(8) .
C4 C5 1.408(8) .
C4 C7 1.481(9) .
C5 C6 1.382(8) .
C6 C9 1.504(8) .
C9 C15 1.480(8) .
C10 C11 1.378(9) .
C10 C15 1.422(8) .
C11 C12 1.392(10) .
C12 C13 1.407(8) .
C12 C16 1.484(9) .
C13 C14 1.407(8) .
C13 C17 1.465(10) .
C14 C15 1.385(9) .
C18 C19 1.401(9) .
C27 C26 1.416(9) .
C28 C24 1.417(9) .
C28 C29 1.446(8) .
C29 C21 1.419(9) .
C19 C20 1.358(10) .
C20 C21 1.408(9) .
C21 C22 1.435(9) .
C22 C23 1.351(10) .
C23 C24 1.415(10) .
C24 C25 1.405(9) .
C25 C26 1.361(10) .

loop_
_geom_hbond_atom_site_label_D
_geom_hbond_atom_site_label_H
_geom_hbond_atom_site_label_A
_geom_hbond_distance_DH
_geom_hbond_distance_HA
_geom_hbond_distance_DA
_geom_hbond_angle_DHA
_geom_hbond_site_symmetry_A
N2 H2A O2 0.86 1.96 2.779(6) 160.0 5
N3 H3A OW1 0.86 1.99 2.830(7) 164.8 5_665
